data_4123636
loop_
_publ_author_name
'Zhuk, Tatyana S.'
'Koso, Tatyana'
'Pashenko, Alexander E.'
'Hoc, Ngo Trung'
'Rodionov, Vladimir N.'
'Serafin, Michael'
'Schreiner, Peter R.'
'Fokin, Andrey A.'

_publ_section_title
;
 Toward an Understanding of Diamond sp(2)-Defects with Unsaturated
 Diamondoid Oligomer Models.
;
_journal_issue 20
_journal_name_full 'Journal of the American Chemical Society'
_journal_page_first 6577
_journal_page_last 6586
_journal_paper_doi 10.1021/jacs.5b01555
_journal_volume 137
_journal_year 2015
_chemical_formula_sum 'C28 H36'
_chemical_formula_weight 372.57
_chemical_name_systematic
;
 ?
;
_space_group_IT_number 12
_symmetry_space_group_name_Hall '-C 2y'
_symmetry_space_group_name_H-M 'C 1 2/m 1'
_atom_sites_solution_hydrogens geom
_atom_sites_solution_primary direct
_atom_sites_solution_secondary difmap
_audit_creation_method SHELXL-97
_cell_angle_alpha 90.00
_cell_angle_beta 125.389(10)
_cell_angle_gamma 90.00
_cell_formula_units_Z 4
_cell_length_a 22.980(3)
_cell_length_b 6.6493(12)
_cell_length_c 16.1980(19)
_cell_measurement_temperature 293(2)
_cell_volume 2017.8(6)
_computing_structure_refinement 'SHELXL-97 (Sheldrick, 1997)'
_diffrn_ambient_temperature 293(2)
_diffrn_measured_fraction_theta_full 0.917
_diffrn_measured_fraction_theta_max 0.917
_diffrn_radiation_monochromator graphite
_diffrn_radiation_source 'fine-focus sealed tube'
_diffrn_radiation_type MoK\a
_diffrn_radiation_wavelength 0.71073
_diffrn_reflns_av_R_equivalents 0.1001
_diffrn_reflns_av_sigmaI/netI 0.0883
_diffrn_reflns_limit_h_max 30
_diffrn_reflns_limit_h_min -27
_diffrn_reflns_limit_k_max 8
_diffrn_reflns_limit_k_min -8
_diffrn_reflns_limit_l_max 20
_diffrn_reflns_limit_l_min -20
_diffrn_reflns_number 9258
_diffrn_reflns_theta_full 28.15
_diffrn_reflns_theta_max 28.15
_diffrn_reflns_theta_min 3.59
_exptl_absorpt_coefficient_mu 0.068
_exptl_crystal_density_diffrn 1.226
_exptl_crystal_density_method 'not measured'
_exptl_crystal_F_000 816
_refine_diff_density_max 0.287
_refine_diff_density_min -0.271
_refine_diff_density_rms 0.050
_refine_ls_extinction_method none
_refine_ls_goodness_of_fit_ref 0.823
_refine_ls_hydrogen_treatment mixed
_refine_ls_matrix_type full
_refine_ls_number_parameters 225
_refine_ls_number_reflns 2467
_refine_ls_number_restraints 0
_refine_ls_restrained_S_all 0.823
_refine_ls_R_factor_all 0.1195
_refine_ls_R_factor_gt 0.0545
_refine_ls_shift/su_max 0.000
_refine_ls_shift/su_mean 0.000
_refine_ls_structure_factor_coef Fsqd
_refine_ls_weighting_details 'calc w=1/[\s^2^(Fo^2^)+(0.1000P)^2^+0.0000P] where P=(Fo^2^+2Fc^2^)/3'
_refine_ls_weighting_scheme calc
_refine_ls_wR_factor_gt 0.1349
_refine_ls_wR_factor_ref 0.1737
_reflns_number_gt 1137
_reflns_number_total 2467
_reflns_threshold_expression >2sigma(I)
_cod_data_source_file ja5b01555_si_001.cif
_cod_data_source_block shre151p
_cod_depositor_comments 'Adding full bibliography for 4123636--4123638.cif.'
_cod_original_cell_volume 2017.7(5)
_cod_database_code 4123636

loop_
_symmetry_equiv_pos_as_xyz
'x, y, z'
'-x, y, -z'
'x+1/2, y+1/2, z'
'-x+1/2, y+1/2, -z'
'-x, -y, -z'
'x, -y, z'
'-x+1/2, -y+1/2, -z'
'x+1/2, -y+1/2, z'

loop_
_atom_site_label
_atom_site_type_symbol
_atom_site_fract_x
_atom_site_fract_y
_atom_site_fract_z
_atom_site_U_iso_or_equiv
_atom_site_adp_type
_atom_site_occupancy
_atom_site_symmetry_multiplicity
_atom_site_calc_flag
_atom_site_refinement_flags
C1 C 0.16154(12) 0.0000 0.3371(2) 0.0205(6) Uani 1 2 d S
C2 C 0.02261(13) 0.0000 0.3073(2) 0.0258(7) Uani 1 2 d S
C3 C 0.26175(12) 0.0000 0.2689(2) 0.0209(6) Uani 1 2 d S
C4 C 0.29206(9) 0.1882(3) 0.24957(16) 0.0261(5) Uani 1 1 d .
C5 C 0.29599(14) 0.0000 0.1192(2) 0.0281(7) Uani 1 2 d S
C6 C 0.13279(9) 0.1872(3) 0.35951(15) 0.0240(5) Uani 1 1 d .
C7 C 0.26618(10) 0.1867(3) 0.13897(17) 0.0307(5) Uani 1 1 d .
C8 C 0.05083(10) 0.1870(3) 0.28564(16) 0.0278(5) Uani 1 1 d .
C9 C 0.40217(14) 0.0000 0.2992(2) 0.0294(7) Uani 1 2 d S
C10 C 0.15617(14) 0.0000 0.0897(2) 0.0300(7) Uani 1 2 d S
C11 C 0.13766(12) 0.0000 0.2283(2) 0.0224(6) Uani 1 2 d S
C12 C 0.15609(11) 0.1864(3) 0.46849(17) 0.0303(5) Uani 1 1 d .
C13 C 0.18079(12) 0.0000 0.1981(2) 0.0213(6) Uani 1 2 d S
C14 C 0.12722(13) 0.0000 0.4884(2) 0.0258(7) Uani 1 2 d S
C15 C 0.37768(15) 0.0000 0.1899(3) 0.0334(8) Uani 1 2 d S
C16 C 0.04589(14) 0.0000 0.4167(2) 0.0279(7) Uani 1 2 d S
C17 C 0.05669(14) 0.0000 0.1570(2) 0.0291(7) Uani 1 2 d S
C18 C 0.02809(11) 0.1873(4) 0.17728(18) 0.0373(6) Uani 1 1 d .
C19 C 0.37391(10) 0.1861(4) 0.31996(19) 0.0344(6) Uani 1 1 d .
C20 C 0.18483(11) 0.1871(4) 0.06896(19) 0.0381(6) Uani 1 1 d .
H1 H 0.1376(13) 0.314(4) 0.480(2) 0.043(7) Uiso 1 1 d .
H2 H 0.453(2) 0.0000 0.345(3) 0.042(10) Uiso 1 2 d S
H3 H 0.108(2) 0.0000 0.047(3) 0.052(11) Uiso 1 2 d S
H4 H 0.0344(11) 0.307(4) 0.3000(17) 0.025(6) Uiso 1 1 d .
H5 H 0.1423(17) 0.0000 0.560(3) 0.031(9) Uiso 1 2 d S
H6 H 0.2727(12) 0.312(4) 0.2618(19) 0.036(6) Uiso 1 1 d .
H7 H 0.3944(13) 0.124(4) 0.175(2) 0.041(7) Uiso 1 1 d .
H8 H 0.2060(14) 0.188(4) 0.514(2) 0.040(7) Uiso 1 1 d .
H9 H 0.2799(14) 0.0000 0.342(2) 0.012(6) Uiso 1 2 d S
H10 H 0.0284(13) 0.123(3) 0.4299(19) 0.035(6) Uiso 1 1 d .
H11 H 0.2139(18) 0.0000 0.385(3) 0.032(9) Uiso 1 2 d S
H12 H 0.1660(13) 0.193(4) -0.006(2) 0.039(7) Uiso 1 1 d .
H13 H 0.1493(11) 0.312(4) 0.3479(17) 0.026(6) Uiso 1 1 d .
H14 H 0.2800(17) 0.0000 0.046(3) 0.032(9) Uiso 1 2 d S
H15 H -0.030(2) 0.0000 0.260(3) 0.048(11) Uiso 1 2 d S
H16 H 0.1663(13) 0.313(4) 0.0804(19) 0.036(6) Uiso 1 1 d .
H17 H 0.2817(12) 0.306(4) 0.1230(19) 0.036(6) Uiso 1 1 d .
H18 H 0.0446(13) 0.307(4) 0.163(2) 0.037(7) Uiso 1 1 d .
H19 H 0.3900(13) 0.308(4) 0.308(2) 0.044(7) Uiso 1 1 d .
H20 H 0.0417(19) 0.0000 0.086(3) 0.042(10) Uiso 1 2 d S
H21 H 0.3925(14) 0.192(4) 0.394(2) 0.046(7) Uiso 1 1 d .
H22 H -0.0245(16) 0.197(4) 0.133(2) 0.059(9) Uiso 1 1 d .

loop_
_atom_site_aniso_label
_atom_site_aniso_U_11
_atom_site_aniso_U_22
_atom_site_aniso_U_33
_atom_site_aniso_U_23
_atom_site_aniso_U_13
_atom_site_aniso_U_12
C1 0.0118(11) 0.0282(14) 0.0178(12) 0.000 0.0064(10) 0.000
C2 0.0098(11) 0.0376(16) 0.0258(14) 0.000 0.0079(10) 0.000
C3 0.0143(11) 0.0300(14) 0.0181(13) 0.000 0.0092(10) 0.000
C4 0.0229(9) 0.0222(10) 0.0341(11) -0.0059(8) 0.0170(8) -0.0024(7)
C5 0.0219(13) 0.0453(19) 0.0186(14) 0.000 0.0125(11) 0.000
C6 0.0241(9) 0.0218(10) 0.0285(10) -0.0032(8) 0.0167(8) -0.0050(7)
C7 0.0256(9) 0.0285(11) 0.0369(12) 0.0134(9) 0.0175(9) 0.0030(8)
C8 0.0237(9) 0.0295(11) 0.0300(11) 0.0075(8) 0.0155(8) 0.0111(8)
C9 0.0158(12) 0.0447(18) 0.0257(14) 0.000 0.0109(11) 0.000
C10 0.0147(12) 0.0484(19) 0.0182(13) 0.000 0.0044(10) 0.000
C11 0.0117(10) 0.0294(14) 0.0200(13) 0.000 0.0057(10) 0.000
C12 0.0254(10) 0.0376(12) 0.0290(11) -0.0110(9) 0.0165(9) -0.0101(9)
C13 0.0131(10) 0.0266(14) 0.0175(12) 0.000 0.0050(10) 0.000
C14 0.0168(12) 0.0431(18) 0.0176(13) 0.000 0.0100(11) 0.000
C15 0.0241(13) 0.047(2) 0.0327(17) 0.000 0.0186(13) 0.000
C16 0.0162(12) 0.0386(18) 0.0292(15) 0.000 0.0133(11) 0.000
C17 0.0138(11) 0.053(2) 0.0146(12) 0.000 0.0048(10) 0.000
C18 0.0235(10) 0.0523(15) 0.0317(12) 0.0193(11) 0.0134(9) 0.0168(10)
C19 0.0236(10) 0.0415(13) 0.0380(13) -0.0147(10) 0.0178(9) -0.0128(9)
C20 0.0286(11) 0.0517(15) 0.0324(13) 0.0191(11) 0.0168(10) 0.0121(10)

loop_
_atom_type_symbol
_atom_type_description
_atom_type_scat_dispersion_real
_atom_type_scat_dispersion_imag
_atom_type_scat_source
C C 0.0033 0.0016 'International Tables Vol C Tables 4.2.6.8 and 6.1.1.4'
H H 0.0000 0.0000 'International Tables Vol C Tables 4.2.6.8 and 6.1.1.4'

loop_
_geom_angle_atom_site_label_1
_geom_angle_atom_site_label_2
_geom_angle_atom_site_label_3
_geom_angle
_geom_angle_site_symmetry_1
_geom_angle_site_symmetry_3
C11 C1 C6 110.93(14) . 6
C11 C1 C6 110.93(14) . .
C6 C1 C6 107.1(2) 6 .
C16 C2 C8 110.79(16) . .
C16 C2 C8 110.79(16) . 6
C8 C2 C8 108.3(3) . 6
C13 C3 C4 110.19(15) . .
C13 C3 C4 110.19(15) . 6
C4 C3 C4 107.7(2) . 6
C7 C4 C19 110.42(19) . .
C7 C4 C3 108.46(18) . .
C19 C4 C3 110.09(19) . .
C15 C5 C7 110.20(16) . 6
C15 C5 C7 110.20(16) . .
C7 C5 C7 107.6(3) 6 .
C12 C6 C8 110.64(17) . .
C12 C6 C1 111.03(19) . .
C8 C6 C1 108.26(18) . .
C20 C7 C4 110.45(19) . .
C20 C7 C5 110.4(2) . .
C4 C7 C5 109.37(19) . .
C18 C8 C2 111.0(2) . .
C18 C8 C6 110.28(18) . .
C2 C8 C6 108.19(18) . .
C15 C9 C19 109.92(18) . 6
C15 C9 C19 109.92(18) . .
C19 C9 C19 108.7(3) 6 .
C13 C10 C20 109.71(17) . .
C13 C10 C20 109.71(17) . 6
C20 C10 C20 108.5(3) . 6
C13 C11 C1 125.6(2) . .
C13 C11 C17 124.3(3) . .
C1 C11 C17 110.2(2) . .
C6 C12 C14 110.17(19) . .
C11 C13 C10 124.9(2) . .
C11 C13 C3 124.6(3) . .
C10 C13 C3 110.5(2) . .
C12 C14 C12 108.6(3) . 6
C12 C14 C16 109.26(16) . .
C12 C14 C16 109.26(16) 6 .
C9 C15 C5 109.7(3) . .
C2 C16 C14 109.6(3) . .
C11 C17 C18 109.01(16) . 6
C11 C17 C18 109.01(16) . .
C18 C17 C18 109.0(3) 6 .
C8 C18 C17 110.2(2) . .
C9 C19 C4 109.84(19) . .
C7 C20 C10 109.44(19) . .

loop_
_geom_bond_atom_site_label_1
_geom_bond_atom_site_label_2
_geom_bond_distance
_geom_bond_site_symmetry_2
C1 C11 1.511(4) .
C1 C6 1.548(3) 6
C1 C6 1.548(3) .
C2 C16 1.527(5) .
C2 C8 1.534(3) .
C2 C8 1.534(3) 6
C3 C13 1.518(3) .
C3 C4 1.550(3) .
C3 C4 1.550(3) 6
C4 C7 1.526(3) .
C4 C19 1.534(3) .
C5 C15 1.532(4) .
C5 C7 1.538(3) 6
C5 C7 1.538(3) .
C6 C12 1.519(3) .
C6 C8 1.539(2) .
C7 C20 1.525(3) .
C8 C18 1.514(3) .
C9 C15 1.516(5) .
C9 C19 1.523(3) 6
C9 C19 1.523(3) .
C10 C13 1.502(4) .
C10 C20 1.533(3) .
C10 C20 1.533(3) 6
C11 C13 1.336(4) .
C11 C17 1.519(3) .
C12 C14 1.526(3) .
C14 C12 1.526(3) 6
C14 C16 1.526(4) .
C17 C18 1.530(3) 6
C17 C18 1.530(3) .
